data_7706471
loop_
_publ_author_name
'Grass, Amanda'
'Kulathungage, Lakshani Wathsala'
'Wannipurage, Duleeka'
'Yousif, Maryam'
'Ward, Cassandra L.'
'Groysman, Stanislav'

_publ_section_title
;
 Synthesis, characterization, and alkoxide transfer reactivity of dimeric
 Tl<sub>2</sub>(OR)<sub>2</sub> complexes.
;
_journal_issue 7
_journal_name_full 'Dalton transactions (Cambridge, England : 2003)'
_journal_page_first 2501
_journal_page_last 2509
_journal_paper_doi 10.1039/d0dt03917a
_journal_volume 50
_journal_year 2021
_chemical_formula_moiety 'C42 H70 Fe O4'
_chemical_formula_sum 'C42 H70 Fe O4'
_chemical_formula_weight 694.83
_space_group_crystal_system monoclinic
_space_group_IT_number 14
_space_group_name_Hall '-P 2yn'
_space_group_name_H-M_alt 'P 1 21/n 1'
_atom_sites_solution_hydrogens geom
_audit_creation_date 2020-12-28
_audit_creation_method
;
Olex2 1.3
(compiled 2020.11.12 svn.r5f609507 for OlexSys, GUI svn.r6226)
;
_audit_update_record
;
2021-01-05 deposited with the CCDC.	2021-01-19 downloaded from the CCDC.
;
_cell_angle_alpha 90
_cell_angle_beta 96.890(2)
_cell_angle_gamma 90
_cell_formula_units_Z 4
_cell_length_a 10.4095(5)
_cell_length_b 14.9890(7)
_cell_length_c 25.9262(11)
_cell_measurement_reflns_used 6872
_cell_measurement_temperature 100(2)
_cell_measurement_theta_max 24.85
_cell_measurement_theta_min 1.58
_cell_volume 4016.0(3)
_computing_molecular_graphics 'Olex2 1.3 (Dolomanov et al., 2009)'
_computing_publication_material 'Olex2 1.3 (Dolomanov et al., 2009)'
_computing_structure_refinement 'SHELXL 2018/3 (Sheldrick, 2015)'
_computing_structure_solution 'SHELXS-97 (Sheldrick, 1990)'
_diffrn_ambient_temperature 100(2)
_diffrn_measured_fraction_theta_full 0.987
_diffrn_measured_fraction_theta_max 0.987
_diffrn_measurement_device_type 'Bruker Apex2'
_diffrn_radiation_type MoK\a
_diffrn_radiation_wavelength 0.71073
_diffrn_reflns_av_R_equivalents 0.0805
_diffrn_reflns_av_unetI/netI 0.0975
_diffrn_reflns_Laue_measured_fraction_full 0.987
_diffrn_reflns_Laue_measured_fraction_max 0.987
_diffrn_reflns_limit_h_max 12
_diffrn_reflns_limit_h_min -12
_diffrn_reflns_limit_k_max 17
_diffrn_reflns_limit_k_min -17
_diffrn_reflns_limit_l_max 30
_diffrn_reflns_limit_l_min -27
_diffrn_reflns_number 27137
_diffrn_reflns_point_group_measured_fraction_full 0.987
_diffrn_reflns_point_group_measured_fraction_max 0.987
_diffrn_reflns_theta_full 24.854
_diffrn_reflns_theta_max 24.854
_diffrn_reflns_theta_min 1.582
_exptl_absorpt_coefficient_mu 0.413
_exptl_absorpt_correction_T_max 0.9796
_exptl_absorpt_correction_T_min 0.9599
_exptl_absorpt_correction_type empirical
_exptl_absorpt_process_details SADABS
_exptl_crystal_colour colorless
_exptl_crystal_density_diffrn 1.149
_exptl_crystal_density_method 'not measured'
_exptl_crystal_description prisms
_exptl_crystal_F_000 1520
_exptl_crystal_size_max 0.1
_exptl_crystal_size_mid 0.1
_exptl_crystal_size_min 0.05
_refine_diff_density_max 0.285
_refine_diff_density_min -0.426
_refine_diff_density_rms 0.064
_refine_ls_extinction_method none
_refine_ls_goodness_of_fit_ref 1.005
_refine_ls_hydrogen_treatment constr
_refine_ls_matrix_type full
_refine_ls_number_parameters 440
_refine_ls_number_reflns 6872
_refine_ls_number_restraints 0
_refine_ls_restrained_S_all 1.005
_refine_ls_R_factor_all 0.1070
_refine_ls_R_factor_gt 0.0516
_refine_ls_shift/su_max 0.000
_refine_ls_shift/su_mean 0.000
_refine_ls_structure_factor_coef Fsqd
_refine_ls_weighting_details 'w=1/[\s^2^(Fo^2^)+(0.0373P)^2^+1.8418P] where P=(Fo^2^+2Fc^2^)/3'
_refine_ls_weighting_scheme calc
_refine_ls_wR_factor_gt 0.0910
_refine_ls_wR_factor_ref 0.1063
_reflns_Friedel_coverage 0.000
_reflns_number_gt 4350
_reflns_number_total 6872
_reflns_threshold_expression 'I > 2\s(I)'
_cod_data_source_file d0dt03917a2.cif
_cod_data_source_block sg445_3
_cod_depositor_comments 'Adding full bibliography for 7706467--7706474.cif.'
_cod_database_code 7706471
_shelx_shelxl_version_number 2018/3
_shelx_space_group_comment
;
The symmetry employed for this shelxl refinement is uniquely defined
by the following loop, which should always be used as a source of
symmetry information in preference to the above space-group names.
They are only intended as comments.
;
_shelx_estimated_absorpt_t_max 0.980
_shelx_estimated_absorpt_t_min 0.960
_olex2_refinement_description
;
1. Fixed Uiso
 At 1.2 times of:
  All C(H) groups, All C(H,H) groups
 At 1.5 times of:
  All C(H,H,H) groups
2.a Secondary CH2 refined with riding coordinates:
 C18(H18A,H18B), C19(H19A,H19B), C20(H20A,H20B), C21(H21A,H21B), C22(H22A,
 H22B), C23(H23A,H23B), C24(H24A,H24B), C25(H25A,H25B)
2.b Aromatic/amide H refined with riding coordinates:
 C3(H3), C5(H5), C7(H7), C36(H36), C39(H39), C42(H42)
2.c Idealised Me refined as rotating group:
 C8(H8A,H8B,H8C), C9(H9A,H9B,H9C), C11(H11A,H11B,H11C), C12(H12A,H12B,H12C),
 C13(H13A,H13B,H13C), C15(H15A,H15B,H15C), C16(H16A,H16B,H16C), C17(H17A,H17B,
 H17C), C28(H28A,H28B,H28C), C29(H29A,H29B,H29C), C30(H30A,H30B,H30C), C32(H32A,
 H32B,H32C), C33(H33A,H33B,H33C), C34(H34A,H34B,H34C), C38(H38A,H38B,H38C),
 C41(H41A,H41B,H41C)
;
_olex2_submission_special_instructions 'No special instructions were received'

loop_
_space_group_symop_operation_xyz
'x, y, z'
'-x+1/2, y+1/2, -z+1/2'
'-x, -y, -z'
'x-1/2, -y-1/2, z-1/2'

loop_
_atom_site_label
_atom_site_type_symbol
_atom_site_fract_x
_atom_site_fract_y
_atom_site_fract_z
_atom_site_U_iso_or_equiv
_atom_site_adp_type
_atom_site_occupancy
_atom_site_site_symmetry_order
_atom_site_calc_flag
_atom_site_refinement_flags_posn
_atom_site_refinement_flags_adp
_atom_site_refinement_flags_occupancy
_atom_site_disorder_assembly
_atom_site_disorder_group
Fe1 Fe 0.43314(4) 0.19073(3) 0.14882(2) 0.01534(13) Uani 1 1 d . . . . .
O1 O 0.49703(18) 0.21551(13) 0.08697(7) 0.0173(5) Uani 1 1 d . . . . .
O2 O 0.33690(19) 0.06147(14) 0.12529(8) 0.0234(5) Uani 1 1 d . . . . .
O3 O 0.24407(19) 0.25380(15) 0.14027(8) 0.0257(6) Uani 1 1 d . . . . .
O4 O 0.46332(18) 0.18334(14) 0.22051(7) 0.0178(5) Uani 1 1 d . . . . .
C1 C 0.5563(3) 0.2688(2) 0.05242(12) 0.0165(7) Uani 1 1 d . . . . .
C2 C 0.6743(3) 0.21597(19) 0.03598(11) 0.0149(7) Uani 1 1 d . . . . .
C3 C 0.7014(3) 0.1314(2) 0.05712(11) 0.0165(7) Uani 1 1 d . . . . .
H3 H 0.643326 0.106304 0.078764 0.020 Uiso 1 1 calc R U . . .
C4 C 0.8095(3) 0.0825(2) 0.04785(12) 0.0181(7) Uani 1 1 d . . . . .
C5 C 0.8929(3) 0.1181(2) 0.01561(12) 0.0216(8) Uani 1 1 d . . . . .
H5 H 0.967244 0.085308 0.008911 0.026 Uiso 1 1 calc R U . . .
C6 C 0.8692(3) 0.2015(2) -0.00712(12) 0.0221(8) Uani 1 1 d . . . . .
C7 C 0.7609(3) 0.2490(2) 0.00330(12) 0.0191(8) Uani 1 1 d . . . . .
H7 H 0.744898 0.305874 -0.012300 0.023 Uiso 1 1 calc R U . . .
C8 C 0.9609(3) 0.2408(2) -0.04201(14) 0.0329(9) Uani 1 1 d . . . . .
H8A H 1.013204 0.287474 -0.023190 0.049 Uiso 1 1 calc R U . . .
H8B H 0.911146 0.266541 -0.072925 0.049 Uiso 1 1 calc R U . . .
H8C H 1.017854 0.193806 -0.052531 0.049 Uiso 1 1 calc R U . . .
C9 C 0.8357(3) -0.0078(2) 0.07318(13) 0.0279(9) Uani 1 1 d . . . . .
H9A H 0.769726 -0.020528 0.096134 0.042 Uiso 1 1 calc R U . . .
H9B H 0.921392 -0.007477 0.093517 0.042 Uiso 1 1 calc R U . . .
H9C H 0.833048 -0.053958 0.046273 0.042 Uiso 1 1 calc R U . . .
C10 C 0.6115(3) 0.3564(2) 0.08387(12) 0.0174(7) Uani 1 1 d . . . . .
C11 C 0.6401(3) 0.4375(2) 0.05094(12) 0.0234(8) Uani 1 1 d . . . . .
H11A H 0.677742 0.485245 0.073740 0.035 Uiso 1 1 calc R U . . .
H11B H 0.559476 0.458556 0.031304 0.035 Uiso 1 1 calc R U . . .
H11C H 0.701241 0.420368 0.026751 0.035 Uiso 1 1 calc R U . . .
C12 C 0.7384(3) 0.3329(2) 0.11784(12) 0.0199(8) Uani 1 1 d . . . . .
H12A H 0.808024 0.326516 0.095817 0.030 Uiso 1 1 calc R U . . .
H12B H 0.727552 0.276654 0.136103 0.030 Uiso 1 1 calc R U . . .
H12C H 0.760364 0.380551 0.143255 0.030 Uiso 1 1 calc R U . . .
C13 C 0.5182(3) 0.3890(2) 0.12217(12) 0.0224(8) Uani 1 1 d . . . . .
H13A H 0.549071 0.446072 0.137422 0.034 Uiso 1 1 calc R U . . .
H13B H 0.515143 0.344768 0.149828 0.034 Uiso 1 1 calc R U . . .
H13C H 0.431331 0.396843 0.103510 0.034 Uiso 1 1 calc R U . . .
C14 C 0.4502(3) 0.2831(2) 0.00316(11) 0.0169(7) Uani 1 1 d . . . . .
C15 C 0.3360(3) 0.3400(2) 0.01666(12) 0.0230(8) Uani 1 1 d . . . . .
H15A H 0.306595 0.317762 0.048788 0.034 Uiso 1 1 calc R U . . .
H15B H 0.264911 0.336390 -0.011684 0.034 Uiso 1 1 calc R U . . .
H15C H 0.363776 0.402266 0.021479 0.034 Uiso 1 1 calc R U . . .
C16 C 0.3938(3) 0.1905(2) -0.01257(12) 0.0253(8) Uani 1 1 d . . . . .
H16A H 0.464640 0.148599 -0.015775 0.038 Uiso 1 1 calc R U . . .
H16B H 0.339101 0.195105 -0.045971 0.038 Uiso 1 1 calc R U . . .
H16C H 0.341880 0.169106 0.014021 0.038 Uiso 1 1 calc R U . . .
C17 C 0.4977(3) 0.3226(2) -0.04592(11) 0.0210(8) Uani 1 1 d . . . . .
H17A H 0.542519 0.379103 -0.037203 0.031 Uiso 1 1 calc R U . . .
H17B H 0.423438 0.333314 -0.072201 0.031 Uiso 1 1 calc R U . . .
H17C H 0.557274 0.280655 -0.059645 0.031 Uiso 1 1 calc R U . . .
C18 C 0.2484(3) 0.0098(2) 0.15235(14) 0.0284(9) Uani 1 1 d . . . . .
H18A H 0.157778 0.021430 0.137613 0.034 Uiso 1 1 calc R U . . .
H18B H 0.258463 0.025210 0.189744 0.034 Uiso 1 1 calc R U . . .
C19 C 0.2834(4) -0.0878(2) 0.14481(14) 0.0392(10) Uani 1 1 d . . . . .
H19A H 0.206022 -0.122569 0.130906 0.047 Uiso 1 1 calc R U . . .
H19B H 0.321159 -0.114729 0.178079 0.047 Uiso 1 1 calc R U . . .
C20 C 0.3825(4) -0.0855(2) 0.10586(15) 0.0399(10) Uani 1 1 d . . . . .
H20A H 0.471142 -0.095572 0.123435 0.048 Uiso 1 1 calc R U . . .
H20B H 0.362815 -0.131332 0.078556 0.048 Uiso 1 1 calc R U . . .
C21 C 0.3691(3) 0.0066(2) 0.08328(13) 0.0340(9) Uani 1 1 d . . . . .
H21A H 0.451164 0.026485 0.071242 0.041 Uiso 1 1 calc R U . . .
H21B H 0.299626 0.008639 0.053663 0.041 Uiso 1 1 calc R U . . .
C22 C 0.2054(3) 0.3144(2) 0.17944(13) 0.0272(8) Uani 1 1 d . . . . .
H22A H 0.217236 0.377150 0.169092 0.033 Uiso 1 1 calc R U . . .
H22B H 0.257763 0.303759 0.213339 0.033 Uiso 1 1 calc R U . . .
C23 C 0.0631(3) 0.2952(2) 0.18311(14) 0.0321(9) Uani 1 1 d . . . . .
H23A H 0.007615 0.344230 0.167586 0.039 Uiso 1 1 calc R U . . .
H23B H 0.047235 0.287007 0.219706 0.039 Uiso 1 1 calc R U . . .
C24 C 0.0371(3) 0.2085(2) 0.15211(14) 0.0312(9) Uani 1 1 d . . . . .
H24A H 0.058680 0.155306 0.174055 0.037 Uiso 1 1 calc R U . . .
H24B H -0.054134 0.204644 0.136253 0.037 Uiso 1 1 calc R U . . .
C25 C 0.1282(3) 0.2191(2) 0.11142(12) 0.0259(8) Uani 1 1 d . . . . .
H25A H 0.144799 0.160989 0.095294 0.031 Uiso 1 1 calc R U . . .
H25B H 0.092807 0.261246 0.083929 0.031 Uiso 1 1 calc R U . . .
C26 C 0.5398(3) 0.1562(2) 0.26578(11) 0.0174(7) Uani 1 1 d . . . . .
C27 C 0.6300(3) 0.0755(2) 0.25018(12) 0.0227(8) Uani 1 1 d . . . . .
C28 C 0.6785(3) 0.0908(3) 0.19737(13) 0.0380(10) Uani 1 1 d . . . . .
H28A H 0.604816 0.091095 0.170044 0.057 Uiso 1 1 calc R U . . .
H28B H 0.738337 0.042889 0.190649 0.057 Uiso 1 1 calc R U . . .
H28C H 0.723454 0.148320 0.197651 0.057 Uiso 1 1 calc R U . . .
C29 C 0.5473(3) -0.0099(2) 0.24347(13) 0.0323(9) Uani 1 1 d . . . . .
H29A H 0.530445 -0.031745 0.277649 0.049 Uiso 1 1 calc R U . . .
H29B H 0.593809 -0.055706 0.226108 0.049 Uiso 1 1 calc R U . . .
H29C H 0.464985 0.003389 0.222374 0.049 Uiso 1 1 calc R U . . .
C30 C 0.7503(3) 0.0541(2) 0.28888(13) 0.0312(9) Uani 1 1 d . . . . .
H30A H 0.809294 0.105283 0.291373 0.047 Uiso 1 1 calc R U . . .
H30B H 0.794497 0.001768 0.276741 0.047 Uiso 1 1 calc R U . . .
H30C H 0.723628 0.041602 0.323145 0.047 Uiso 1 1 calc R U . . .
C31 C 0.6111(3) 0.2434(2) 0.29136(12) 0.0209(8) Uani 1 1 d . . . . .
C32 C 0.7104(3) 0.2806(2) 0.25766(14) 0.0339(9) Uani 1 1 d . . . . .
H32A H 0.783521 0.239232 0.258403 0.051 Uiso 1 1 calc R U . . .
H32B H 0.741389 0.338697 0.271249 0.051 Uiso 1 1 calc R U . . .
H32C H 0.669544 0.287501 0.221811 0.051 Uiso 1 1 calc R U . . .
C33 C 0.5088(3) 0.3167(2) 0.29351(13) 0.0325(9) Uani 1 1 d . . . . .
H33A H 0.470877 0.331681 0.258144 0.049 Uiso 1 1 calc R U . . .
H33B H 0.549409 0.369829 0.310340 0.049 Uiso 1 1 calc R U . . .
H33C H 0.440664 0.295196 0.313435 0.049 Uiso 1 1 calc R U . . .
C34 C 0.6794(3) 0.2336(2) 0.34703(12) 0.0311(9) Uani 1 1 d . . . . .
H34A H 0.615731 0.217805 0.370437 0.047 Uiso 1 1 calc R U . . .
H34B H 0.720994 0.290178 0.358218 0.047 Uiso 1 1 calc R U . . .
H34C H 0.745087 0.186586 0.347932 0.047 Uiso 1 1 calc R U . . .
C35 C 0.4465(3) 0.1221(2) 0.30423(11) 0.0163(7) Uani 1 1 d . . . . .
C36 C 0.3140(3) 0.1380(2) 0.29271(12) 0.0231(8) Uani 1 1 d . . . . .
H36 H 0.283656 0.167893 0.261295 0.028 Uiso 1 1 calc R U . . .
C37 C 0.2242(3) 0.1113(2) 0.32577(13) 0.0287(9) Uani 1 1 d . . . . .
C38 C 0.0826(3) 0.1326(3) 0.31214(15) 0.0523(12) Uani 1 1 d . . . . .
H38A H 0.069687 0.197199 0.313981 0.078 Uiso 1 1 calc R U . . .
H38B H 0.032434 0.102666 0.336737 0.078 Uiso 1 1 calc R U . . .
H38C H 0.053699 0.111641 0.276840 0.078 Uiso 1 1 calc R U . . .
C39 C 0.2689(3) 0.0660(2) 0.37083(13) 0.0280(9) Uani 1 1 d . . . . .
H39 H 0.208967 0.047155 0.393484 0.034 Uiso 1 1 calc R U . . .
C40 C 0.3984(3) 0.0476(2) 0.38357(12) 0.0222(8) Uani 1 1 d . . . . .
C41 C 0.4460(3) -0.0018(2) 0.43295(13) 0.0353(9) Uani 1 1 d . . . . .
H41A H 0.438992 0.036930 0.462926 0.053 Uiso 1 1 calc R U . . .
H41B H 0.536627 -0.019053 0.432302 0.053 Uiso 1 1 calc R U . . .
H41C H 0.393337 -0.055431 0.435674 0.053 Uiso 1 1 calc R U . . .
C42 C 0.4854(3) 0.0766(2) 0.35079(12) 0.0210(8) Uani 1 1 d . . . . .
H42 H 0.574937 0.065156 0.360173 0.025 Uiso 1 1 calc R U . . .

loop_
_atom_site_aniso_label
_atom_site_aniso_U_11
_atom_site_aniso_U_22
_atom_site_aniso_U_33
_atom_site_aniso_U_23
_atom_site_aniso_U_13
_atom_site_aniso_U_12
Fe1 0.0168(2) 0.0164(2) 0.0127(2) 0.0008(2) 0.00159(17) 0.0009(2)
O1 0.0207(12) 0.0169(12) 0.0149(12) 0.0012(10) 0.0044(9) 0.0008(9)
O2 0.0286(13) 0.0171(13) 0.0257(14) -0.0052(11) 0.0076(10) -0.0054(10)
O3 0.0170(12) 0.0373(15) 0.0221(13) -0.0065(12) -0.0009(10) 0.0043(10)
O4 0.0219(12) 0.0196(12) 0.0110(11) 0.0045(11) -0.0015(9) 0.0040(10)
C1 0.0184(17) 0.0160(17) 0.0156(18) 0.0016(15) 0.0034(14) -0.0004(14)
C2 0.0195(17) 0.0134(18) 0.0106(17) -0.0034(14) -0.0027(13) -0.0006(13)
C3 0.0206(18) 0.0154(18) 0.0140(18) -0.0022(15) 0.0039(13) -0.0016(14)
C4 0.0262(19) 0.0104(17) 0.0176(19) 0.0003(15) 0.0013(14) 0.0021(14)
C5 0.0214(18) 0.0176(19) 0.026(2) -0.0052(17) 0.0057(15) 0.0035(15)
C6 0.0232(18) 0.024(2) 0.0196(19) -0.0018(17) 0.0050(14) -0.0015(16)
C7 0.0249(19) 0.0131(17) 0.0185(19) 0.0018(16) -0.0002(15) 0.0001(15)
C8 0.032(2) 0.026(2) 0.044(2) 0.0052(19) 0.0196(18) 0.0051(17)
C9 0.031(2) 0.0162(19) 0.038(2) 0.0023(17) 0.0099(16) 0.0070(15)
C10 0.0187(17) 0.0150(18) 0.0172(19) -0.0015(15) -0.0029(14) -0.0001(14)
C11 0.0244(19) 0.0141(18) 0.030(2) -0.0017(17) -0.0046(15) -0.0017(15)
C12 0.0235(18) 0.0173(19) 0.0183(19) -0.0008(15) 0.0000(14) 0.0004(14)
C13 0.0216(18) 0.023(2) 0.022(2) -0.0071(16) 0.0005(14) 0.0026(15)
C14 0.0183(17) 0.0179(19) 0.0141(18) 0.0033(15) 0.0004(13) -0.0021(13)
C15 0.0218(18) 0.024(2) 0.0215(19) 0.0042(16) -0.0027(14) 0.0002(14)
C16 0.0273(19) 0.0257(19) 0.0213(19) 0.0021(18) -0.0034(14) -0.0069(16)
C17 0.0233(18) 0.021(2) 0.0171(18) 0.0021(16) -0.0026(14) 0.0041(15)
C18 0.0222(19) 0.030(2) 0.034(2) -0.0028(18) 0.0082(16) -0.0075(16)
C19 0.052(3) 0.025(2) 0.042(3) -0.004(2) 0.013(2) -0.0137(19)
C20 0.053(3) 0.022(2) 0.047(3) -0.011(2) 0.015(2) -0.0016(19)
C21 0.045(2) 0.027(2) 0.032(2) -0.0097(19) 0.0111(18) -0.0091(18)
C22 0.0291(19) 0.024(2) 0.029(2) -0.0019(19) 0.0029(15) 0.0060(16)
C23 0.025(2) 0.034(2) 0.038(2) -0.0039(19) 0.0061(16) 0.0101(17)
C24 0.0185(18) 0.033(2) 0.042(2) 0.0013(19) 0.0026(16) 0.0059(16)
C25 0.0213(19) 0.030(2) 0.024(2) -0.0012(17) -0.0074(15) -0.0004(15)
C26 0.0198(17) 0.0190(18) 0.0129(18) 0.0043(15) 0.0005(14) 0.0030(14)
C27 0.0205(18) 0.028(2) 0.0194(19) 0.0077(17) 0.0015(14) 0.0094(15)
C28 0.040(2) 0.044(2) 0.033(2) 0.010(2) 0.0158(18) 0.0254(19)
C29 0.037(2) 0.026(2) 0.033(2) -0.0022(18) 0.0009(17) 0.0115(17)
C30 0.023(2) 0.037(2) 0.034(2) 0.0104(19) 0.0051(16) 0.0118(16)
C31 0.0197(18) 0.026(2) 0.0172(19) 0.0024(16) 0.0017(14) -0.0038(15)
C32 0.034(2) 0.035(2) 0.033(2) 0.0087(19) 0.0014(17) -0.0091(17)
C33 0.033(2) 0.024(2) 0.039(2) -0.0072(19) -0.0021(16) -0.0052(17)
C34 0.031(2) 0.036(2) 0.024(2) -0.0028(18) -0.0030(16) -0.0113(17)
C35 0.0207(18) 0.0140(17) 0.0135(18) 0.0011(15) -0.0012(13) -0.0027(14)
C36 0.0204(19) 0.028(2) 0.020(2) 0.0031(17) -0.0021(14) -0.0015(15)
C37 0.0216(19) 0.038(2) 0.026(2) -0.0001(19) 0.0029(16) -0.0066(16)
C38 0.023(2) 0.084(3) 0.050(3) 0.015(3) 0.0065(19) -0.009(2)
C39 0.029(2) 0.034(2) 0.022(2) 0.0004(18) 0.0099(16) -0.0107(17)
C40 0.030(2) 0.0201(19) 0.0171(19) 0.0007(16) 0.0040(15) -0.0042(15)
C41 0.043(2) 0.041(2) 0.023(2) 0.0088(19) 0.0089(17) -0.0021(19)
C42 0.0185(18) 0.025(2) 0.0185(19) -0.0002(16) -0.0008(14) 0.0002(15)

loop_
_atom_type_symbol
_atom_type_description
_atom_type_scat_dispersion_real
_atom_type_scat_dispersion_imag
_atom_type_scat_source
C C 0.0033 0.0016 'International Tables Vol C Tables 4.2.6.8 and 6.1.1.4'
H H 0.0000 0.0000 'International Tables Vol C Tables 4.2.6.8 and 6.1.1.4'
Fe Fe 0.3463 0.8444 'International Tables Vol C Tables 4.2.6.8 and 6.1.1.4'
O O 0.0106 0.0060 'International Tables Vol C Tables 4.2.6.8 and 6.1.1.4'

loop_
_geom_angle_atom_site_label_1
_geom_angle_atom_site_label_2
_geom_angle_atom_site_label_3
_geom_angle
_geom_angle_site_symmetry_1
_geom_angle_site_symmetry_3
_geom_angle_publ_flag
O1 Fe1 O2 97.70(8) . . ?
O1 Fe1 O3 103.92(8) . . ?
O1 Fe1 O4 148.10(9) . . ?
O3 Fe1 O2 88.76(8) . . ?
O4 Fe1 O2 103.83(9) . . ?
O4 Fe1 O3 99.85(8) . . ?
C1 O1 Fe1 154.72(18) . . ?
C18 O2 Fe1 128.53(18) . . ?
C21 O2 Fe1 124.49(18) . . ?
C21 O2 C18 106.3(2) . . ?
C22 O3 Fe1 121.61(17) . . ?
C25 O3 Fe1 126.10(19) . . ?
C25 O3 C22 107.7(2) . . ?
C26 O4 Fe1 150.68(18) . . ?
O1 C1 C2 107.8(2) . . ?
O1 C1 C10 107.4(2) . . ?
O1 C1 C14 105.8(2) . . ?
C2 C1 C10 107.9(2) . . ?
C2 C1 C14 109.9(2) . . ?
C14 C1 C10 117.7(2) . . ?
C3 C2 C1 118.8(3) . . ?
C3 C2 C7 116.4(3) . . ?
C7 C2 C1 124.7(3) . . ?
C2 C3 H3 118.6 . . ?
C4 C3 C2 122.8(3) . . ?
C4 C3 H3 118.6 . . ?
C3 C4 C9 120.3(3) . . ?
C5 C4 C3 118.8(3) . . ?
C5 C4 C9 120.9(3) . . ?
C4 C5 H5 119.6 . . ?
C4 C5 C6 120.7(3) . . ?
C6 C5 H5 119.6 . . ?
C5 C6 C8 120.7(3) . . ?
C7 C6 C5 119.0(3) . . ?
C7 C6 C8 120.2(3) . . ?
C2 C7 H7 118.9 . . ?
C6 C7 C2 122.3(3) . . ?
C6 C7 H7 118.9 . . ?
C6 C8 H8A 109.5 . . ?
C6 C8 H8B 109.5 . . ?
C6 C8 H8C 109.5 . . ?
H8A C8 H8B 109.5 . . ?
H8A C8 H8C 109.5 . . ?
H8B C8 H8C 109.5 . . ?
C4 C9 H9A 109.5 . . ?
C4 C9 H9B 109.5 . . ?
C4 C9 H9C 109.5 . . ?
H9A C9 H9B 109.5 . . ?
H9A C9 H9C 109.5 . . ?
H9B C9 H9C 109.5 . . ?
C11 C10 C1 116.3(2) . . ?
C11 C10 C12 106.8(2) . . ?
C11 C10 C13 106.6(2) . . ?
C12 C10 C1 109.4(2) . . ?
C12 C10 C13 105.5(2) . . ?
C13 C10 C1 111.6(2) . . ?
C10 C11 H11A 109.5 . . ?
C10 C11 H11B 109.5 . . ?
C10 C11 H11C 109.5 . . ?
H11A C11 H11B 109.5 . . ?
H11A C11 H11C 109.5 . . ?
H11B C11 H11C 109.5 . . ?
C10 C12 H12A 109.5 . . ?
C10 C12 H12B 109.5 . . ?
C10 C12 H12C 109.5 . . ?
H12A C12 H12B 109.5 . . ?
H12A C12 H12C 109.5 . . ?
H12B C12 H12C 109.5 . . ?
C10 C13 H13A 109.5 . . ?
C10 C13 H13B 109.5 . . ?
C10 C13 H13C 109.5 . . ?
H13A C13 H13B 109.5 . . ?
H13A C13 H13C 109.5 . . ?
H13B C13 H13C 109.5 . . ?
C15 C14 C1 111.8(2) . . ?
C15 C14 C16 106.2(2) . . ?
C15 C14 C17 108.0(2) . . ?
C16 C14 C1 107.2(2) . . ?
C17 C14 C1 116.9(2) . . ?
C17 C14 C16 106.1(2) . . ?
C14 C15 H15A 109.5 . . ?
C14 C15 H15B 109.5 . . ?
C14 C15 H15C 109.5 . . ?
H15A C15 H15B 109.5 . . ?
H15A C15 H15C 109.5 . . ?
H15B C15 H15C 109.5 . . ?
C14 C16 H16A 109.5 . . ?
C14 C16 H16B 109.5 . . ?
C14 C16 H16C 109.5 . . ?
H16A C16 H16B 109.5 . . ?
H16A C16 H16C 109.5 . . ?
H16B C16 H16C 109.5 . . ?
C14 C17 H17A 109.5 . . ?
C14 C17 H17B 109.5 . . ?
C14 C17 H17C 109.5 . . ?
H17A C17 H17B 109.5 . . ?
H17A C17 H17C 109.5 . . ?
H17B C17 H17C 109.5 . . ?
O2 C18 H18A 110.5 . . ?
O2 C18 H18B 110.5 . . ?
O2 C18 C19 106.0(3) . . ?
H18A C18 H18B 108.7 . . ?
C19 C18 H18A 110.5 . . ?
C19 C18 H18B 110.5 . . ?
C18 C19 H19A 110.8 . . ?
C18 C19 H19B 110.8 . . ?
C18 C19 C20 104.7(3) . . ?
H19A C19 H19B 108.9 . . ?
C20 C19 H19A 110.8 . . ?
C20 C19 H19B 110.8 . . ?
C19 C20 H20A 111.0 . . ?
C19 C20 H20B 111.0 . . ?
H20A C20 H20B 109.0 . . ?
C21 C20 C19 103.9(3) . . ?
C21 C20 H20A 111.0 . . ?
C21 C20 H20B 111.0 . . ?
O2 C21 C20 104.5(3) . . ?
O2 C21 H21A 110.8 . . ?
O2 C21 H21B 110.8 . . ?
C20 C21 H21A 110.8 . . ?
C20 C21 H21B 110.8 . . ?
H21A C21 H21B 108.9 . . ?
O3 C22 H22A 110.5 . . ?
O3 C22 H22B 110.5 . . ?
O3 C22 C23 106.2(2) . . ?
H22A C22 H22B 108.7 . . ?
C23 C22 H22A 110.5 . . ?
C23 C22 H22B 110.5 . . ?
C22 C23 H23A 111.0 . . ?
C22 C23 H23B 111.0 . . ?
C22 C23 C24 103.8(3) . . ?
H23A C23 H23B 109.0 . . ?
C24 C23 H23A 111.0 . . ?
C24 C23 H23B 111.0 . . ?
C23 C24 H24A 111.6 . . ?
C23 C24 H24B 111.6 . . ?
H24A C24 H24B 109.4 . . ?
C25 C24 C23 101.0(3) . . ?
C25 C24 H24A 111.6 . . ?
C25 C24 H24B 111.6 . . ?
O3 C25 C24 103.4(2) . . ?
O3 C25 H25A 111.1 . . ?
O3 C25 H25B 111.1 . . ?
C24 C25 H25A 111.1 . . ?
C24 C25 H25B 111.1 . . ?
H25A C25 H25B 109.0 . . ?
O4 C26 C27 107.3(2) . . ?
O4 C26 C31 107.4(2) . . ?
O4 C26 C35 107.3(2) . . ?
C31 C26 C27 117.3(2) . . ?
C35 C26 C27 109.9(2) . . ?
C35 C26 C31 107.2(2) . . ?
C28 C27 C26 112.1(3) . . ?
C28 C27 C29 105.3(3) . . ?
C28 C27 C30 106.5(3) . . ?
C29 C27 C26 108.5(2) . . ?
C29 C27 C30 107.5(3) . . ?
C30 C27 C26 116.4(3) . . ?
C27 C28 H28A 109.5 . . ?
C27 C28 H28B 109.5 . . ?
C27 C28 H28C 109.5 . . ?
H28A C28 H28B 109.5 . . ?
H28A C28 H28C 109.5 . . ?
H28B C28 H28C 109.5 . . ?
C27 C29 H29A 109.5 . . ?
C27 C29 H29B 109.5 . . ?
C27 C29 H29C 109.5 . . ?
H29A C29 H29B 109.5 . . ?
H29A C29 H29C 109.5 . . ?
H29B C29 H29C 109.5 . . ?
C27 C30 H30A 109.5 . . ?
C27 C30 H30B 109.5 . . ?
C27 C30 H30C 109.5 . . ?
H30A C30 H30B 109.5 . . ?
H30A C30 H30C 109.5 . . ?
H30B C30 H30C 109.5 . . ?
C32 C31 C26 111.7(3) . . ?
C32 C31 C33 106.1(3) . . ?
C32 C31 C34 107.6(3) . . ?
C33 C31 C26 107.9(2) . . ?
C33 C31 C34 106.2(3) . . ?
C34 C31 C26 116.7(3) . . ?
C31 C32 H32A 109.5 . . ?
C31 C32 H32B 109.5 . . ?
C31 C32 H32C 109.5 . . ?
H32A C32 H32B 109.5 . . ?
H32A C32 H32C 109.5 . . ?
H32B C32 H32C 109.5 . . ?
C31 C33 H33A 109.5 . . ?
C31 C33 H33B 109.5 . . ?
C31 C33 H33C 109.5 . . ?
H33A C33 H33B 109.5 . . ?
H33A C33 H33C 109.5 . . ?
H33B C33 H33C 109.5 . . ?
C31 C34 H34A 109.5 . . ?
C31 C34 H34B 109.5 . . ?
C31 C34 H34C 109.5 . . ?
H34A C34 H34B 109.5 . . ?
H34A C34 H34C 109.5 . . ?
H34B C34 H34C 109.5 . . ?
C36 C35 C26 118.9(3) . . ?
C36 C35 C42 116.2(3) . . ?
C42 C35 C26 124.9(3) . . ?
C35 C36 H36 118.8 . . ?
C35 C36 C37 122.4(3) . . ?
C37 C36 H36 118.8 . . ?
C36 C37 C38 120.1(3) . . ?
C39 C37 C36 118.4(3) . . ?
C39 C37 C38 121.5(3) . . ?
C37 C38 H38A 109.5 . . ?
C37 C38 H38B 109.5 . . ?
C37 C38 H38C 109.5 . . ?
H38A C38 H38B 109.5 . . ?
H38A C38 H38C 109.5 . . ?
H38B C38 H38C 109.5 . . ?
C37 C39 H39 119.3 . . ?
C40 C39 C37 121.5(3) . . ?
C40 C39 H39 119.3 . . ?
C39 C40 C41 121.0(3) . . ?
C39 C40 C42 118.9(3) . . ?
C42 C40 C41 120.1(3) . . ?
C40 C41 H41A 109.5 . . ?
C40 C41 H41B 109.5 . . ?
C40 C41 H41C 109.5 . . ?
H41A C41 H41B 109.5 . . ?
H41A C41 H41C 109.5 . . ?
H41B C41 H41C 109.5 . . ?
C35 C42 H42 118.7 . . ?
C40 C42 C35 122.6(3) . . ?
C40 C42 H42 118.7 . . ?

loop_
_geom_bond_atom_site_label_1
_geom_bond_atom_site_label_2
_geom_bond_distance
_geom_bond_site_symmetry_2
_geom_bond_publ_flag
Fe1 O1 1.8458(19) . ?
Fe1 O2 2.232(2) . ?
Fe1 O3 2.171(2) . ?
Fe1 O4 1.8509(19) . ?
O1 C1 1.398(3) . ?
O2 C18 1.448(4) . ?
O2 C21 1.436(4) . ?
O3 C22 1.455(4) . ?
O3 C25 1.439(3) . ?
O4 C26 1.397(3) . ?
C1 C2 1.563(4) . ?
C1 C10 1.614(4) . ?
C1 C14 1.600(4) . ?
C2 C3 1.396(4) . ?
C2 C7 1.399(4) . ?
C3 H3 0.9500 . ?
C3 C4 1.388(4) . ?
C4 C5 1.383(4) . ?
C4 C9 1.515(4) . ?
C5 H5 0.9500 . ?
C5 C6 1.391(4) . ?
C6 C7 1.387(4) . ?
C6 C8 1.511(4) . ?
C7 H7 0.9500 . ?
C8 H8A 0.9800 . ?
C8 H8B 0.9800 . ?
C8 H8C 0.9800 . ?
C9 H9A 0.9800 . ?
C9 H9B 0.9800 . ?
C9 H9C 0.9800 . ?
C10 C11 1.534(4) . ?
C10 C12 1.538(4) . ?
C10 C13 1.549(4) . ?
C11 H11A 0.9800 . ?
C11 H11B 0.9800 . ?
C11 H11C 0.9800 . ?
C12 H12A 0.9800 . ?
C12 H12B 0.9800 . ?
C12 H12C 0.9800 . ?
C13 H13A 0.9800 . ?
C13 H13B 0.9800 . ?
C13 H13C 0.9800 . ?
C14 C15 1.537(4) . ?
C14 C16 1.542(4) . ?
C14 C17 1.538(4) . ?
C15 H15A 0.9800 . ?
C15 H15B 0.9800 . ?
C15 H15C 0.9800 . ?
C16 H16A 0.9800 . ?
C16 H16B 0.9800 . ?
C16 H16C 0.9800 . ?
C17 H17A 0.9800 . ?
C17 H17B 0.9800 . ?
C17 H17C 0.9800 . ?
C18 H18A 0.9900 . ?
C18 H18B 0.9900 . ?
C18 C19 1.525(5) . ?
C19 H19A 0.9900 . ?
C19 H19B 0.9900 . ?
C19 C20 1.529(5) . ?
C20 H20A 0.9900 . ?
C20 H20B 0.9900 . ?
C20 C21 1.500(5) . ?
C21 H21A 0.9900 . ?
C21 H21B 0.9900 . ?
C22 H22A 0.9900 . ?
C22 H22B 0.9900 . ?
C22 C23 1.523(4) . ?
C23 H23A 0.9900 . ?
C23 H23B 0.9900 . ?
C23 C24 1.534(5) . ?
C24 H24A 0.9900 . ?
C24 H24B 0.9900 . ?
C24 C25 1.509(4) . ?
C25 H25A 0.9900 . ?
C25 H25B 0.9900 . ?
C26 C27 1.613(4) . ?
C26 C31 1.607(4) . ?
C26 C35 1.558(4) . ?
C27 C28 1.532(4) . ?
C27 C29 1.541(5) . ?
C27 C30 1.541(4) . ?
C28 H28A 0.9800 . ?
C28 H28B 0.9800 . ?
C28 H28C 0.9800 . ?
C29 H29A 0.9800 . ?
C29 H29B 0.9800 . ?
C29 H29C 0.9800 . ?
C30 H30A 0.9800 . ?
C30 H30B 0.9800 . ?
C30 H30C 0.9800 . ?
C31 C32 1.535(4) . ?
C31 C33 1.536(4) . ?
C31 C34 1.538(4) . ?
C32 H32A 0.9800 . ?
C32 H32B 0.9800 . ?
C32 H32C 0.9800 . ?
C33 H33A 0.9800 . ?
C33 H33B 0.9800 . ?
C33 H33C 0.9800 . ?
C34 H34A 0.9800 . ?
C34 H34B 0.9800 . ?
C34 H34C 0.9800 . ?
C35 C36 1.396(4) . ?
C35 C42 1.404(4) . ?
C36 H36 0.9500 . ?
C36 C37 1.400(4) . ?
C37 C38 1.508(4) . ?
C37 C39 1.383(5) . ?
C38 H38A 0.9800 . ?
C38 H38B 0.9800 . ?
C38 H38C 0.9800 . ?
C39 H39 0.9500 . ?
C39 C40 1.376(4) . ?
C40 C41 1.510(4) . ?
C40 C42 1.384(4) . ?
C41 H41A 0.9800 . ?
C41 H41B 0.9800 . ?
C41 H41C 0.9800 . ?
C42 H42 0.9500 . ?

loop_
_geom_torsion_atom_site_label_1
_geom_torsion_atom_site_label_2
_geom_torsion_atom_site_label_3
_geom_torsion_atom_site_label_4
_geom_torsion
_geom_torsion_site_symmetry_1
_geom_torsion_site_symmetry_2
_geom_torsion_site_symmetry_3
_geom_torsion_site_symmetry_4
_geom_torsion_publ_flag
Fe1 O1 C1 C2 125.2(4) . . . . ?
Fe1 O1 C1 C10 9.2(5) . . . . ?
Fe1 O1 C1 C14 -117.2(4) . . . . ?
Fe1 O2 C18 C19 -141.6(2) . . . . ?
Fe1 O2 C21 C20 131.9(2) . . . . ?
Fe1 O3 C22 C23 -141.7(2) . . . . ?
Fe1 O3 C25 C24 119.3(2) . . . . ?
Fe1 O4 C26 C27 -22.1(5) . . . . ?
Fe1 O4 C26 C31 104.9(4) . . . . ?
Fe1 O4 C26 C35 -140.2(3) . . . . ?
O1 Fe1 O4 C26 -45.9(5) . . . . ?
O1 C1 C2 C3 -0.9(4) . . . . ?
O1 C1 C2 C7 -177.3(3) . . . . ?
O1 C1 C10 C11 -160.6(2) . . . . ?
O1 C1 C10 C12 78.3(3) . . . . ?
O1 C1 C10 C13 -38.0(3) . . . . ?
O1 C1 C14 C15 67.5(3) . . . . ?
O1 C1 C14 C16 -48.6(3) . . . . ?
O1 C1 C14 C17 -167.4(2) . . . . ?
O2 Fe1 O1 C1 171.3(4) . . . . ?
O2 Fe1 O4 C26 85.2(4) . . . . ?
O2 C18 C19 C20 -7.8(4) . . . . ?
O3 Fe1 O1 C1 80.7(4) . . . . ?
O3 Fe1 O4 C26 176.3(4) . . . . ?
O3 C22 C23 C24 11.3(3) . . . . ?
O4 Fe1 O1 C1 -56.4(5) . . . . ?
O4 C26 C27 C28 38.6(3) . . . . ?
O4 C26 C27 C29 -77.1(3) . . . . ?
O4 C26 C27 C30 161.6(3) . . . . ?
O4 C26 C31 C32 -67.5(3) . . . . ?
O4 C26 C31 C33 48.9(3) . . . . ?
O4 C26 C31 C34 168.2(2) . . . . ?
O4 C26 C35 C36 -10.9(4) . . . . ?
O4 C26 C35 C42 169.7(3) . . . . ?
C1 C2 C3 C4 -175.0(3) . . . . ?
C1 C2 C7 C6 175.4(3) . . . . ?
C2 C1 C10 C11 83.4(3) . . . . ?
C2 C1 C10 C12 -37.7(3) . . . . ?
C2 C1 C10 C13 -154.0(2) . . . . ?
C2 C1 C14 C15 -176.4(2) . . . . ?
C2 C1 C14 C16 67.6(3) . . . . ?
C2 C1 C14 C17 -51.2(3) . . . . ?
C2 C3 C4 C5 -1.1(5) . . . . ?
C2 C3 C4 C9 178.2(3) . . . . ?
C3 C2 C7 C6 -1.1(4) . . . . ?
C3 C4 C5 C6 0.1(5) . . . . ?
C4 C5 C6 C7 0.5(5) . . . . ?
C4 C5 C6 C8 179.5(3) . . . . ?
C5 C6 C7 C2 0.1(5) . . . . ?
C7 C2 C3 C4 1.6(4) . . . . ?
C8 C6 C7 C2 -179.0(3) . . . . ?
C9 C4 C5 C6 -179.3(3) . . . . ?
C10 C1 C2 C3 114.8(3) . . . . ?
C10 C1 C2 C7 -61.6(4) . . . . ?
C10 C1 C14 C15 -52.4(3) . . . . ?
C10 C1 C14 C16 -168.5(2) . . . . ?
C10 C1 C14 C17 72.7(3) . . . . ?
C14 C1 C2 C3 -115.8(3) . . . . ?
C14 C1 C2 C7 67.9(4) . . . . ?
C14 C1 C10 C11 -41.5(4) . . . . ?
C14 C1 C10 C12 -162.6(2) . . . . ?
C14 C1 C10 C13 81.1(3) . . . . ?
C18 O2 C21 C20 -39.5(3) . . . . ?
C18 C19 C20 C21 -15.2(4) . . . . ?
C19 C20 C21 O2 33.3(4) . . . . ?
C21 O2 C18 C19 29.3(3) . . . . ?
C22 O3 C25 C24 -36.7(3) . . . . ?
C22 C23 C24 C25 -32.2(3) . . . . ?
C23 C24 C25 O3 42.2(3) . . . . ?
C25 O3 C22 C23 15.5(3) . . . . ?
C26 C35 C36 C37 -178.5(3) . . . . ?
C26 C35 C42 C40 -179.9(3) . . . . ?
C27 C26 C31 C32 53.4(3) . . . . ?
C27 C26 C31 C33 169.7(3) . . . . ?
C27 C26 C31 C34 -70.9(3) . . . . ?
C27 C26 C35 C36 -127.4(3) . . . . ?
C27 C26 C35 C42 53.3(4) . . . . ?
C31 C26 C27 C28 -82.2(3) . . . . ?
C31 C26 C27 C29 162.0(3) . . . . ?
C31 C26 C27 C30 40.7(4) . . . . ?
C31 C26 C35 C36 104.1(3) . . . . ?
C31 C26 C35 C42 -75.3(4) . . . . ?
C35 C26 C27 C28 155.0(3) . . . . ?
C35 C26 C27 C29 39.3(3) . . . . ?
C35 C26 C27 C30 -82.0(3) . . . . ?
C35 C26 C31 C32 177.6(3) . . . . ?
C35 C26 C31 C33 -66.1(3) . . . . ?
C35 C26 C31 C34 53.2(3) . . . . ?
C35 C36 C37 C38 178.2(3) . . . . ?
C35 C36 C37 C39 -1.5(5) . . . . ?
C36 C35 C42 C40 0.7(5) . . . . ?
C36 C37 C39 C40 0.5(5) . . . . ?
C37 C39 C40 C41 179.9(3) . . . . ?
C37 C39 C40 C42 1.1(5) . . . . ?
C38 C37 C39 C40 -179.2(3) . . . . ?
C39 C40 C42 C35 -1.7(5) . . . . ?
C41 C40 C42 C35 179.5(3) . . . . ?
C42 C35 C36 C37 0.9(5) . . . . ?
